data_6000492
loop_
_publ_author_name
'Choudhury, A.'
'Natarajan, S.'
'Rao, C. N. R.'

_publ_section_title
;
 Formation of one-, two-, and three-dimensional open-framework zinc
 phosphates in the presence of a tetramine
;
_journal_name_full 'Inorganic Chemistry'
_journal_page_first 4295
_journal_page_last 4304
_journal_paper_doi 10.1021/ic000366c
_journal_volume 39
_journal_year 2000
_chemical_formula_sum 'C3 H11 N2 O16 P4 Zn4'
_space_group_name_H-M_alt 'P 1 21/c 1'
_cell_angle_alpha 90.000
_cell_angle_beta 105.200
_cell_angle_gamma 90.000
_cell_length_a 9.2190
_cell_length_b 15.2390
_cell_length_c 10.2270
_cell_volume 1386.51
_cod_database_code 6000492

loop_
_atom_site_label
_atom_site_fract_x
_atom_site_fract_y
_atom_site_fract_z
? ? ? ?
